data_7250870
loop_
_publ_author_name
'Shi, Huatian'
'Liao, Yuluan'
'Li, Lianxiang'
'Sun, Po'
'wei, Xianwen'
'Yu, Weibin'

_publ_section_title
;
 Synergistic ligand--guest engineering for topological and functional
 control in cobalt(ii)-based metal--organic frameworks
;
_journal_issue 42
_journal_name_full CrystEngComm
_journal_page_first 6894
_journal_page_last 6904
_journal_paper_doi 10.1039/D5CE00801H
_journal_volume 27
_journal_year 2025
_chemical_formula_moiety 'C33 H20 Co N O4, 12[CH3OH]'
_chemical_formula_sum 'C45 H68 Co N O16'
_chemical_formula_weight 937.93
_space_group_crystal_system tetragonal
_space_group_IT_number 137
_space_group_name_Hall '-P 4ac 2a'
_space_group_name_H-M_alt 'P 42/n m c :2'
_atom_sites_solution_hydrogens geom
_audit_creation_date 2022-11-30
_audit_creation_method
;
Olex2 1.5
(compiled 2022.04.07 svn.rca3783a0 for OlexSys, GUI svn.r6498)
;
_audit_update_record
;
2025-07-24 deposited with the CCDC.	2025-09-17 downloaded from the CCDC.
;
_cell_angle_alpha 90
_cell_angle_beta 90
_cell_angle_gamma 90
_cell_formula_units_Z 4
_cell_length_a 15.239(3)
_cell_length_b 15.239(3)
_cell_length_c 22.553(5)
_cell_measurement_reflns_used 4645
_cell_measurement_temperature 296.15
_cell_measurement_theta_max 19.938
_cell_measurement_theta_min 2.247
_cell_volume 5237.4(19)
_computing_cell_refinement 'SAINT V8.40B (?, 2016)'
_computing_data_reduction 'SAINT V8.40B (?, 2016)'
_computing_molecular_graphics 'Olex2 1.5 (Dolomanov et al., 2009)'
_computing_publication_material 'Olex2 1.5 (Dolomanov et al., 2009)'
_computing_structure_refinement 'XL  (Sheldrick, 2008)'
_computing_structure_solution 'SHELXT 2018/2 (Sheldrick, 2018)'
_diffrn_ambient_temperature 296.15
_diffrn_measured_fraction_theta_full 0.992
_diffrn_measured_fraction_theta_max 0.992
_diffrn_measurement_device_type 'Bruker APEX-II CCD'
_diffrn_measurement_method '\f and \w scans'
_diffrn_radiation_type MoK\a
_diffrn_radiation_wavelength 0.71073
_diffrn_reflns_av_R_equivalents 0.0702
_diffrn_reflns_av_unetI/netI 0.0360
_diffrn_reflns_Laue_measured_fraction_full 0.992
_diffrn_reflns_Laue_measured_fraction_max 0.992
_diffrn_reflns_limit_h_max 18
_diffrn_reflns_limit_h_min -18
_diffrn_reflns_limit_k_max 15
_diffrn_reflns_limit_k_min -18
_diffrn_reflns_limit_l_max 26
_diffrn_reflns_limit_l_min -24
_diffrn_reflns_number 31782
_diffrn_reflns_point_group_measured_fraction_full 0.992
_diffrn_reflns_point_group_measured_fraction_max 0.992
_diffrn_reflns_theta_full 25.027
_diffrn_reflns_theta_max 25.027
_diffrn_reflns_theta_min 1.613
_diffrn_source_current 30.0
_diffrn_source_power 1.5
_diffrn_source_voltage 50.0
_exptl_absorpt_coefficient_mu 0.390
_exptl_absorpt_correction_T_max 0.7454
_exptl_absorpt_correction_T_min 0.6584
_exptl_absorpt_correction_type multi-scan
_exptl_absorpt_process_details
;
SADABS-2016/2 (Bruker,2016/2) was used for absorption correction.
wR2(int) was 0.0659 before and 0.0587 after correction.
The Ratio of minimum to maximum transmission is 0.8833.
The \l/2 correction factor is Not present.
;
_exptl_crystal_colour 'metallic dark green'
_exptl_crystal_colour_lustre metallic
_exptl_crystal_colour_modifier dark
_exptl_crystal_colour_primary green
_exptl_crystal_density_diffrn 1.190
_exptl_crystal_description block
_exptl_crystal_F_000 2000
_exptl_crystal_size_max 0.2
_exptl_crystal_size_mid 0.17
_exptl_crystal_size_min 0.15
_refine_diff_density_max 0.804
_refine_diff_density_min -0.891
_refine_diff_density_rms 0.092
_refine_ls_extinction_method none
_refine_ls_goodness_of_fit_ref 0.977
_refine_ls_hydrogen_treatment constr
_refine_ls_matrix_type full
_refine_ls_number_parameters 123
_refine_ls_number_reflns 2501
_refine_ls_number_restraints 177
_refine_ls_restrained_S_all 0.990
_refine_ls_R_factor_all 0.1152
_refine_ls_R_factor_gt 0.0863
_refine_ls_shift/su_max 0.000
_refine_ls_shift/su_mean 0.000
_refine_ls_structure_factor_coef Fsqd
_refine_ls_weighting_details 'w=1/[\s^2^(Fo^2^)+(0.0100P)^2^+40.0000P] where P=(Fo^2^+2Fc^2^)/3'
_refine_ls_weighting_scheme calc
_refine_ls_wR_factor_gt 0.1890
_refine_ls_wR_factor_ref 0.2028
_reflns_Friedel_coverage 0.000
_reflns_number_gt 1472
_reflns_number_total 2501
_reflns_threshold_expression 'I > 2\s(I)'
_cod_data_source_file d5ce00801h2.cif
_cod_data_source_block T-MOF-1
_cod_depositor_comments 'Adding full bibliography for 7250870--7250873.cif.'
_cod_original_cell_volume 5237(2)
_cod_original_sg_symbol_H-M 'P 42/n m c'
_cod_database_code 7250870
_shelx_shelxl_version_number 2018/3
_shelx_space_group_comment
;
The symmetry employed for this shelxl refinement is uniquely defined
by the following loop, which should always be used as a source of
symmetry information in preference to the above space-group names.
They are only intended as comments.
;
_shelx_estimated_absorpt_t_max 0.944
_shelx_estimated_absorpt_t_min 0.926
_olex2_refinement_description
;
1. Fixed Uiso
 At 1.2 times of:
  All C(H) groups
2. Rigid bond restraints
 All non-hydrogen atoms
 with sigma for 1-2 distances of 0.01 and sigma for 1-3 distances of 0.01
3. Uiso/Uaniso restraints and constraints
All non-hydrogen atoms have similar U: within 2A with sigma of 0.01 and sigma
for terminal atoms of 0.02 within 2A
4.a Aromatic/amide H refined with riding coordinates:
 C3(H3), C4(H4), C6(H6), C7(H7), C8(H8), C9(H9), C13(H13), C14(H14), C15(H15),
 C16(H16)
;
_smtbx_masks_special_details
;
A solvent mask was calculated and 994 electrons were 
found in a volume of 3332\%A^3^ in 1 void per unit cell. 
This is consistent with the presence of 
48[CH3OH] per Asymmetric Unit 
which account for 864 electrons 
per unit cell.
;
_smtbx_masks_void_probe_radius 1.2
_smtbx_masks_void_truncation_radius 1.2
_olex2_submission_special_instructions 'No special instructions were received'

loop_
_space_group_symop_operation_xyz
'x, y, z'
'-x+1/2, -y+1/2, z'
'-y+1/2, x, z+1/2'
'y, -x+1/2, z+1/2'
'-x, y+1/2, -z'
'x+1/2, -y, -z'
'y+1/2, x+1/2, -z+1/2'
'-y, -x, -z+1/2'
'-x, -y, -z'
'x-1/2, y-1/2, -z'
'y-1/2, -x, -z-1/2'
'-y, x-1/2, -z-1/2'
'x, -y-1/2, z'
'-x-1/2, y, z'
'-y-1/2, -x-1/2, z-1/2'
'y, x, z-1/2'

loop_
_atom_site_label
_atom_site_type_symbol
_atom_site_fract_x
_atom_site_fract_y
_atom_site_fract_z
_atom_site_U_iso_or_equiv
_atom_site_adp_type
_atom_site_occupancy
_atom_site_site_symmetry_order
_atom_site_calc_flag
_atom_site_refinement_flags_posn
_atom_site_refinement_flags_adp
_atom_site_refinement_flags_occupancy
_atom_site_disorder_assembly
_atom_site_disorder_group
Co1 Co 0.750000 0.250000 0.31066(5) 0.0318(4) Uani 1 4 d S TU P . .
O1 O 0.6188(4) 0.250000 0.2996(2) 0.0596(17) Uani 1 2 d S TU P . .
O2 O 0.6170(4) 0.250000 0.2015(3) 0.0652(18) Uani 1 2 d S TU P . .
N1 N 0.750000 0.250000 0.4002(4) 0.055(2) Uani 1 4 d S TU P . .
C1 C 0.5812(5) 0.250000 0.2511(4) 0.0489(16) Uani 1 2 d S TU P . .
C2 C 0.4826(5) 0.250000 0.2526(4) 0.0569(18) Uani 1 2 d S TU P . .
C3 C 0.4345(7) 0.250000 0.1999(4) 0.087(3) Uani 1 2 d S TU P . .
H3 H 0.463494 0.250000 0.163599 0.104 Uiso 1 2 calc R U P . .
C4 C 0.3457(7) 0.250000 0.2016(5) 0.089(3) Uani 1 2 d S TU P . .
H4 H 0.315484 0.250000 0.165824 0.107 Uiso 1 2 calc R U P . .
C5 C 0.2990(5) 0.250000 0.2517(4) 0.070(2) Uani 1 2 d S TU P . .
C6 C 0.3454(7) 0.250000 0.3020(4) 0.084(3) Uani 1 2 d S TU P . .
H6 H 0.315888 0.250000 0.338067 0.100 Uiso 1 2 calc R U P . .
C7 C 0.4365(6) 0.250000 0.3017(4) 0.078(2) Uani 1 2 d S TU P . .
H7 H 0.466021 0.250000 0.337814 0.094 Uiso 1 2 calc R U P . .
C8 C 0.8231(6) 0.250000 0.4314(3) 0.062(2) Uani 1 2 d S TU P . .
H8 H 0.876105 0.250000 0.410999 0.075 Uiso 1 2 calc R U P . .
C9 C 0.8258(7) 0.250000 0.4938(4) 0.070(2) Uani 1 2 d S TU P . .
H9 H 0.879627 0.250000 0.513225 0.083 Uiso 1 2 calc R U P . .
C10 C 0.750000 0.250000 0.5259(5) 0.058(2) Uani 1 4 d S TU P . .
C11 C 0.750000 0.250000 0.5928(5) 0.063(3) Uani 1 4 d S TU P . .
C12 C 0.750000 0.3319(7) 0.6223(4) 0.071(2) Uani 1 2 d S TU P . .
C13 C 0.750000 0.4073(8) 0.5932(4) 0.092(3) Uani 1 2 d S TU P . .
H13 H 0.750000 0.407694 0.552012 0.110 Uiso 1 2 calc R U P . .
C14 C 0.750000 0.4834(9) 0.6234(5) 0.103(3) Uani 1 2 d S TU P . .
H14 H 0.750000 0.535565 0.602044 0.123 Uiso 1 2 calc R U P . .
C15 C 0.750000 0.4881(8) 0.6864(5) 0.101(3) Uani 1 2 d S TU P . .
H15 H 0.750000 0.541374 0.706478 0.121 Uiso 1 2 calc R U P . .
C16 C 0.750000 0.4106(7) 0.7150(4) 0.082(3) Uani 1 2 d S TU P . .
H16 H 0.750000 0.410941 0.756251 0.098 Uiso 1 2 calc R U P . .
C17 C 0.750000 0.3298(7) 0.6861(4) 0.069(2) Uani 1 2 d S TU P . .
C18 C 0.750000 0.250000 0.7158(4) 0.063(3) Uani 1 4 d S TU P . .

loop_
_atom_site_aniso_label
_atom_site_aniso_U_11
_atom_site_aniso_U_22
_atom_site_aniso_U_33
_atom_site_aniso_U_23
_atom_site_aniso_U_13
_atom_site_aniso_U_12
Co1 0.0353(9) 0.0337(9) 0.0264(6) 0.000 0.000 0.000
O1 0.034(3) 0.100(5) 0.045(3) 0.000 -0.006(3) 0.000
O2 0.041(3) 0.107(5) 0.048(3) 0.000 0.001(3) 0.000
N1 0.046(5) 0.089(7) 0.029(4) 0.000 0.000 0.000
C1 0.033(3) 0.072(4) 0.042(3) 0.000 0.002(3) 0.000
C2 0.033(3) 0.095(5) 0.043(3) 0.000 0.000(3) 0.000
C3 0.042(4) 0.167(7) 0.051(4) 0.000 0.000(4) 0.000
C4 0.040(4) 0.176(7) 0.051(4) 0.000 -0.004(4) 0.000
C5 0.035(4) 0.127(6) 0.046(4) 0.000 0.000(4) 0.000
C6 0.040(4) 0.163(7) 0.049(4) 0.000 0.006(4) 0.000
C7 0.041(4) 0.152(7) 0.043(4) 0.000 -0.003(4) 0.000
C8 0.042(4) 0.107(6) 0.037(3) 0.000 0.002(3) 0.000
C9 0.061(5) 0.110(6) 0.038(3) 0.000 -0.008(3) 0.000
C10 0.066(6) 0.078(6) 0.030(4) 0.000 0.000 0.000
C11 0.084(6) 0.072(5) 0.033(4) 0.000 0.000 0.000
C12 0.114(5) 0.070(4) 0.030(3) 0.002(3) 0.000 0.000
C13 0.161(7) 0.073(5) 0.041(4) 0.013(4) 0.000 0.000
C14 0.179(7) 0.075(5) 0.055(4) 0.012(4) 0.000 0.000
C15 0.166(7) 0.077(5) 0.058(4) 0.002(4) 0.000 0.000
C16 0.134(7) 0.071(5) 0.040(4) -0.006(4) 0.000 0.000
C17 0.106(5) 0.072(4) 0.030(3) -0.001(3) 0.000 0.000
C18 0.096(8) 0.072(6) 0.022(5) 0.000 0.000 0.000

loop_
_atom_type_symbol
_atom_type_description
_atom_type_scat_dispersion_real
_atom_type_scat_dispersion_imag
_atom_type_scat_source
C C 0.0033 0.0016 'International Tables Vol C Tables 4.2.6.8 and 6.1.1.4'
Co Co 0.3494 0.9721 'International Tables Vol C Tables 4.2.6.8 and 6.1.1.4'
H H 0.0000 0.0000 'International Tables Vol C Tables 4.2.6.8 and 6.1.1.4'
N N 0.0061 0.0033 'International Tables Vol C Tables 4.2.6.8 and 6.1.1.4'
O O 0.0106 0.0060 'International Tables Vol C Tables 4.2.6.8 and 6.1.1.4'

loop_
_geom_angle_atom_site_label_1
_geom_angle_atom_site_label_2
_geom_angle_atom_site_label_3
_geom_angle
_geom_angle_site_symmetry_1
_geom_angle_site_symmetry_3
_geom_angle_publ_flag
O1 Co1 Co1 82.91(17) 2_655 11_666 ?
O1 Co1 Co1 82.91(17) . 11_666 ?
O1 Co1 O1 165.8(3) . 2_655 ?
O1 Co1 O2 89.05(3) 2_655 11_666 ?
O1 Co1 O2 89.05(3) . 12_656 ?
O1 Co1 O2 89.05(3) 2_655 12_656 ?
O1 Co1 O2 89.05(3) . 11_666 ?
O1 Co1 N1 97.09(17) 2_655 . ?
O1 Co1 N1 97.09(17) . . ?
O2 Co1 Co1 82.28(17) 12_656 11_666 ?
O2 Co1 Co1 82.28(17) 11_666 11_666 ?
O2 Co1 O2 164.6(3) 12_656 11_666 ?
N1 Co1 Co1 180.0 . 11_666 ?
N1 Co1 O2 97.72(17) . 11_666 ?
N1 Co1 O2 97.72(17) . 12_656 ?
C1 O1 Co1 124.7(5) . . ?
C1 O2 Co1 123.7(5) . 11_666 ?
C8 N1 Co1 122.3(5) . . ?
C8 N1 Co1 122.3(5) 2_655 . ?
C8 N1 C8 115.4(9) 2_655 . ?
O1 C1 O2 126.4(7) . . ?
O1 C1 C2 116.3(8) . . ?
O2 C1 C2 117.3(8) . . ?
C3 C2 C1 120.3(9) . . ?
C7 C2 C1 123.7(9) . . ?
C7 C2 C3 116.0(8) . . ?
C2 C3 H3 120.0 . . ?
C4 C3 C2 120.0(10) . . ?
C4 C3 H3 120.0 . . ?
C3 C4 H4 118.1 . . ?
C5 C4 C3 123.9(10) . . ?
C5 C4 H4 118.1 . . ?
C4 C5 C5 122.2(6) . 2 ?
C6 C5 C4 115.9(8) . . ?
C6 C5 C5 121.9(6) . 2 ?
C5 C6 H6 119.1 . . ?
C5 C6 C7 121.7(9) . . ?
C7 C6 H6 119.1 . . ?
C2 C7 C6 122.6(9) . . ?
C2 C7 H7 118.7 . . ?
C6 C7 H7 118.7 . . ?
N1 C8 H8 118.0 . . ?
N1 C8 C9 124.0(9) . . ?
C9 C8 H8 118.0 . . ?
C8 C9 H9 119.8 . . ?
C10 C9 C8 120.4(9) . . ?
C10 C9 H9 119.8 . . ?
C9 C10 C9 115.9(11) . 2_655 ?
C9 C10 C11 122.0(5) 2_655 . ?
C9 C10 C11 122.1(5) . . ?
C12 C11 C10 118.1(5) . . ?
C12 C11 C10 118.1(5) 2_655 . ?
C12 C11 C12 123.9(11) 2_655 . ?
C11 C12 C17 116.8(10) . . ?
C13 C12 C11 122.2(8) . . ?
C13 C12 C17 121.0(10) . . ?
C12 C13 H13 120.1 . . ?
C12 C13 C14 119.9(9) . . ?
C14 C13 H13 120.1 . . ?
C13 C14 H14 118.3 . . ?
C13 C14 C15 123.3(12) . . ?
C15 C14 H14 118.3 . . ?
C14 C15 H15 122.1 . . ?
C16 C15 C14 115.8(12) . . ?
C16 C15 H15 122.1 . . ?
C15 C16 H16 118.3 . . ?
C15 C16 C17 123.4(9) . . ?
C17 C16 H16 118.3 . . ?
C16 C17 C12 116.7(9) . . ?
C18 C17 C12 120.2(10) . . ?
C18 C17 C16 123.1(8) . . ?
C17 C18 C17 122.2(10) . 2_655 ?
C17 C18 C18 118.9(5) 2_655 11_667 ?
C17 C18 C18 118.9(5) . 11_667 ?

loop_
_geom_bond_atom_site_label_1
_geom_bond_atom_site_label_2
_geom_bond_distance
_geom_bond_site_symmetry_2
_geom_bond_publ_flag
Co1 Co1 2.736(3) 11_666 ?
Co1 O1 2.015(6) . ?
Co1 O1 2.015(6) 2_655 ?
Co1 O2 2.046(6) 12_656 ?
Co1 O2 2.046(6) 11_666 ?
Co1 N1 2.019(8) . ?
O1 C1 1.236(10) . ?
O2 C1 1.243(10) . ?
N1 C8 1.318(10) 2_655 ?
N1 C8 1.318(10) . ?
C1 C2 1.503(10) . ?
C2 C3 1.397(13) . ?
C2 C7 1.312(12) . ?
C3 H3 0.9300 . ?
C3 C4 1.353(14) . ?
C4 H4 0.9300 . ?
C4 C5 1.335(13) . ?
C5 C5 1.495(16) 2 ?
C5 C6 1.335(13) . ?
C6 H6 0.9300 . ?
C6 C7 1.388(13) . ?
C7 H7 0.9300 . ?
C8 H8 0.9300 . ?
C8 C9 1.407(11) . ?
C9 H9 0.9300 . ?
C9 C10 1.363(11) . ?
C10 C11 1.511(14) . ?
C11 C12 1.413(11) 2_655 ?
C11 C12 1.413(11) . ?
C12 C13 1.324(14) . ?
C12 C17 1.438(11) . ?
C13 H13 0.9300 . ?
C13 C14 1.344(15) . ?
C14 H14 0.9300 . ?
C14 C15 1.421(14) . ?
C15 H15 0.9300 . ?
C15 C16 1.347(15) . ?
C16 H16 0.9300 . ?
C16 C17 1.394(14) . ?
C17 C18 1.389(11) . ?
C18 C18 1.541(19) 11_667 ?

loop_
_geom_torsion_atom_site_label_1
_geom_torsion_atom_site_label_2
_geom_torsion_atom_site_label_3
_geom_torsion_atom_site_label_4
_geom_torsion
_geom_torsion_site_symmetry_1
_geom_torsion_site_symmetry_2
_geom_torsion_site_symmetry_3
_geom_torsion_site_symmetry_4
_geom_torsion_publ_flag
Co1 O1 C1 O2 0.000(1) . . . . ?
Co1 O1 C1 C2 180.000(1) . . . . ?
Co1 O2 C1 O1 0.000(1) 11_666 . . . ?
Co1 O2 C1 C2 180.000(1) 11_666 . . . ?
Co1 N1 C8 C9 180.000(1) . . . . ?
O1 C1 C2 C3 180.000(1) . . . . ?
O1 C1 C2 C7 0.000(1) . . . . ?
O2 C1 C2 C3 0.000(1) . . . . ?
O2 C1 C2 C7 180.000(1) . . . . ?
N1 C8 C9 C10 0.000(2) . . . . ?
C1 C2 C3 C4 180.000(1) . . . . ?
C1 C2 C7 C6 180.000(1) . . . . ?
C2 C3 C4 C5 0.000(1) . . . . ?
C3 C2 C7 C6 0.000(1) . . . . ?
C3 C4 C5 C5 180.000(1) . . . 2 ?
C3 C4 C5 C6 0.000(1) . . . . ?
C4 C5 C6 C7 0.000(1) . . . . ?
C5 C5 C6 C7 180.000(1) 2 . . . ?
C5 C6 C7 C2 0.000(2) . . . . ?
C7 C2 C3 C4 0.000(1) . . . . ?
C8 N1 C8 C9 0.000(2) 2_655 . . . ?
C8 C9 C10 C9 0.000(1) . . . 2_655 ?
C8 C9 C10 C11 180.000(2) . . . . ?
C9 C10 C11 C12 -90.000(3) . . . 2_655 ?
C9 C10 C11 C12 -90.000(3) 2_655 . . . ?
C9 C10 C11 C12 90.000(3) 2_655 . . 2_655 ?
C9 C10 C11 C12 90.000(3) . . . . ?
C10 C11 C12 C13 0.000(4) . . . . ?
C10 C11 C12 C17 180.000(3) . . . . ?
C11 C12 C13 C14 180.000(4) . . . . ?
C11 C12 C17 C16 180.000(3) . . . . ?
C11 C12 C17 C18 0.000(4) . . . . ?
C12 C11 C12 C13 180.000(4) 2_655 . . . ?
C12 C11 C12 C17 0.000(3) 2_655 . . . ?
C12 C13 C14 C15 0.000(6) . . . . ?
C12 C17 C18 C17 0.000(5) . . . 2_655 ?
C12 C17 C18 C18 180.000(3) . . . 11_667 ?
C13 C12 C17 C16 0.000(4) . . . . ?
C13 C12 C17 C18 180.000(3) . . . . ?
C13 C14 C15 C16 0.000(6) . . . . ?
C14 C15 C16 C17 0.000(5) . . . . ?
C15 C16 C17 C12 0.000(4) . . . . ?
C15 C16 C17 C18 180.000(3) . . . . ?
C16 C17 C18 C17 180.000(5) . . . 2_655 ?
C16 C17 C18 C18 0.000(4) . . . 11_667 ?
C17 C12 C13 C14 0.000(5) . . . . ?

loop_
_smtbx_masks_void_nr
_smtbx_masks_void_average_x
_smtbx_masks_void_average_y
_smtbx_masks_void_average_z
_smtbx_masks_void_volume
_smtbx_masks_void_count_electrons
_smtbx_masks_void_content
1 -0.018 -0.956 -0.306 3331.8 994.2 '48 CH3OH'
